data_4308895
loop_
_publ_author_name
'Alexander J. Norquist'
'Michael B. Doran'
'Dermot O'Hare'

_publ_section_title
;
The Role of Amine Sulfates in Hydrothermal Uranium Chemistry
;
_journal_name_full 'Inorganic Chemistry'
_journal_page_first 3837
_journal_page_last 3843
_journal_paper_doi 10.1021/ic0484452
_journal_volume 44
_journal_year 2005
_chemical_compound_source
;
?
;
_chemical_formula_moiety ' C3 H19 N2 O14 S2 U1 '
_chemical_formula_sum 'C3 H19 N2 O14 S2 U'
_chemical_formula_weight 1218.70
_space_group_IT_number 2
_symmetry_cell_setting triclinic
_symmetry_space_group_name_Hall '-P 1'
_symmetry_space_group_name_H-M 'P -1'
_audit_creation_date 02-02-09
_audit_creation_method CRYSTALS_ver_12-03-99
_cell_angle_alpha 72.3395(6)
_cell_angle_beta 89.1401(7)
_cell_angle_gamma 70.0267(12)
_cell_formula_units_Z 1
_cell_length_a 6.7318(1)
_cell_length_b 9.2975(1)
_cell_length_c 13.1457(3)
_cell_measurement_reflns_used 3119
_cell_measurement_temperature 150
_cell_measurement_theta_max 27
_cell_measurement_theta_min 5
_cell_volume 733.23(2)
_computing_cell_refinement
; 
 Denzo/Scalepack (Otwinowski & Minor, 1996) 
;
_computing_data_collection
; 
 COLLECT (Nonius BV, 1997) 
;
_computing_data_reduction
; 
 Denzo/Scalepack (Otwinowski & Minor, 1996) 
;
_computing_structure_solution
; 
 SHELXS 86 (Sheldrick, 1986) 
;
_diffrn_ambient_temperature 150
_diffrn_measured_fraction_theta_max 0.980
_diffrn_measurement_device_type
; 
Enraf Nonius Kappa CCD 
;
_diffrn_measurement_method \w
_diffrn_radiation_monochromator graphite
_diffrn_radiation_type 'Mo K\a'
_diffrn_radiation_wavelength 0.71073
_diffrn_reflns_av_R_equivalents 0.02
_diffrn_reflns_limit_h_max 8
_diffrn_reflns_limit_h_min -8
_diffrn_reflns_limit_k_max 12
_diffrn_reflns_limit_k_min -12
_diffrn_reflns_limit_l_max 17
_diffrn_reflns_limit_l_min -17
_diffrn_reflns_number 6176
_diffrn_reflns_theta_max 27.55
_diffrn_reflns_theta_min 5.33
_diffrn_standards_decay_% 0.00
_diffrn_standards_interval_count 0
_diffrn_standards_interval_time 0
_diffrn_standards_number 0
_exptl_absorpt_coefficient_mu 11.430
_exptl_absorpt_correction_T_max 0.18
_exptl_absorpt_correction_T_min 0.08
_exptl_absorpt_correction_type multi-scan
_exptl_absorpt_process_details '(Otwinowsky & Minor, 1996)'
_exptl_crystal_colour ' yellow '
_exptl_crystal_density_diffrn 2.760
_exptl_crystal_density_meas ?
_exptl_crystal_description ' block'
_exptl_crystal_F_000 553.747
_exptl_crystal_size_max 0.25
_exptl_crystal_size_mid 0.20
_exptl_crystal_size_min 0.15
_refine_diff_density_max 1.37
_refine_diff_density_min -1.38
_refine_ls_extinction_coef 21.7(15)
_refine_ls_extinction_method 'Larson 1970 Crystallographic Computing eq 22'
_refine_ls_goodness_of_fit_ref 0.8566
_refine_ls_number_parameters 200
_refine_ls_number_reflns 3118
_refine_ls_R_factor_gt 0.0198
_refine_ls_shift/su_max 0.002520
_refine_ls_structure_factor_coef Fsqd
_refine_ls_weighting_details
;
Chebychev polynomial with 5 parameters, Carruthers & Watkin , 1979, 
 14.7     20.9     12.5     4.77     1.42    
;
_refine_ls_weighting_scheme calc
_refine_ls_wR_factor_ref 0.0475
_reflns_limit_h_max 8
_reflns_limit_h_min -8
_reflns_limit_k_max 12
_reflns_limit_k_min -11
_reflns_limit_l_max 17
_reflns_limit_l_min 0
_reflns_number_gt 3118
_reflns_number_total 3321
_reflns_threshold_expression >3.00\s(I)
_cod_data_source_file ic0484452si20041105_050107_2.cif
_cod_data_source_block USO-27
_cod_depositor_comments
;
The following automatic conversions were performed:
'_symmetry_cell_setting' value 'Triclinic' changed to 'triclinic'
according to '/home/saulius/struct/CIF-dictionaries/cif_core.dic'
dictionary named 'cif_core.dic' version 2.4.1 from 2010-06-29.

Automatic conversion script
Id: cif_fix_enum 1527 2010-12-29 10:47:43Z saulius 
;
_cod_original_cell_volume 733.20(2)
_cod_original_sg_symbol_H-M 'P -1 '
_cod_original_formula_sum ' C3 H19 N2 O14 S2 U1 '
_cod_database_code 4308895

loop_
_symmetry_equiv_pos_as_xyz
x,y,z
-x,-y,-z

loop_
_atom_site_label
_atom_site_type_symbol
_atom_site_fract_x
_atom_site_fract_y
_atom_site_fract_z
_atom_site_U_iso_or_equiv
_atom_site_occupancy
_atom_site_adp_type
U1 U 0.323549(19) 0.308735(15) 0.69042(1) 0.0063 1.0000 Uani
S2 S 0.61629(14) 0.24456(11) 0.93742(7) 0.0108 1.0000 Uani
S1 S 0.22120(13) 0.6062(1) 0.43123(7) 0.0104 1.0000 Uani
O2 O 0.4514(4) 0.1311(3) 0.6565(2) 0.0158 1.0000 Uani
O1 O 0.1971(4) 0.4864(3) 0.7240(2) 0.0153 1.0000 Uani
O6 O 0.1923(4) 0.1456(4) 0.8388(2) 0.0194 1.0000 Uani
O3 O 0.2370(4) 0.4425(3) 0.4994(2) 0.0130 1.0000 Uani
O5 O 0.5710(4) 0.1975(3) 0.8421(2) 0.0143 1.0000 Uani
O4 O 0.5963(4) 0.4146(3) 0.6344(2) 0.0150 1.0000 Uani
O8 O 0.2192(5) 0.7096(3) 0.4945(2) 0.0178 1.0000 Uani
O11 O 0.5530(5) 0.1460(3) 1.0335(2) 0.0172 1.0000 Uani
O9 O 0.4978(4) 0.4167(3) 0.9180(2) 0.0164 1.0000 Uani
O10 O 0.8474(4) 0.2099(4) 0.9482(2) 0.0199 1.0000 Uani
O7 O -0.0252(4) 0.3211(4) 0.6437(2) 0.0185 1.0000 Uani
O13 O 0.1901(5) 0.0988(4) 0.4588(2) 0.0217 1.0000 Uani
O12 O 0.0351(5) -0.0352(4) 0.6820(2) 0.0224 1.0000 Uani
O14 O 0.8737(5) -0.1188(4) 0.8737(2) 0.0198 1.0000 Uani
N2 N -0.2378(5) 0.6015(4) 0.8967(3) 0.0128 1.0000 Uani
N1 N -0.5284(5) 0.7993(4) 0.6188(3) 0.0176 1.0000 Uani
C1 C -0.4998(6) 0.7443(5) 0.7385(3) 0.0156 1.0000 Uani
C3 C -0.0094(6) 0.5128(5) 0.9401(3) 0.0130 1.0000 Uani
C2 C -0.2691(6) 0.6382(5) 0.7781(3) 0.0152 1.0000 Uani
H1 H 0.2920 0.0504 0.8970 0.0500 1.0000 Uiso
H2 H 0.0540 0.1711 0.8586 0.0500 1.0000 Uiso
H7 H 0.7700 -0.0325 0.8689 0.0500 1.0000 Uiso
H14 H -0.5402 0.8403 0.7647 0.0154 1.0000 Uiso
H15 H -0.5945 0.6809 0.7679 0.0154 1.0000 Uiso
H17 H -0.1732 0.6965 0.7421 0.0168 1.0000 Uiso
H16 H -0.2337 0.5353 0.7604 0.0168 1.0000 Uiso
H12 H -0.2899 0.7053 0.9141 0.0136 1.0000 Uiso
H13 H -0.3229 0.5335 0.9323 0.0136 1.0000 Uiso
H19 H 0.0770 0.5805 0.9052 0.0137 1.0000 Uiso
H18 H 0.0440 0.4086 0.9235 0.0137 1.0000 Uiso
H11 H -0.6801 0.8689 0.5928 0.0192 1.0000 Uiso
H10 H -0.4349 0.8629 0.5899 0.0192 1.0000 Uiso
H9 H -0.4892 0.7034 0.5930 0.0192 1.0000 Uiso
H4 H -0.0065 -0.0543 0.7507 0.0500 1.0000 Uiso
H3 H 0.0435 0.0711 0.6855 0.0500 1.0000 Uiso
H5 H 0.1335 0.0643 0.4143 0.0500 1.0000 Uiso
H6 H 0.0865 0.1536 0.5048 0.0500 1.0000 Uiso
H8 H 0.9590 -0.1350 0.9316 0.0500 1.0000 Uiso

loop_
_atom_site_aniso_label
_atom_site_aniso_U_11
_atom_site_aniso_U_22
_atom_site_aniso_U_33
_atom_site_aniso_U_23
_atom_site_aniso_U_13
_atom_site_aniso_U_12
U1 0.00437(8) 0.00789(8) 0.00636(8) -0.00146(5) 0.00025(4) -0.00233(5)
S2 0.0100(4) 0.0125(4) 0.0100(4) -0.0036(3) 0.0005(3) -0.0043(3)
S1 0.0076(4) 0.0122(4) 0.0106(4) -0.0018(3) 0.0001(3) -0.0042(3)
O2 0.0165(13) 0.0158(13) 0.0160(13) -0.0076(11) 0.003(1) -0.0047(11)
O1 0.0141(13) 0.0144(13) 0.0161(13) -0.007(1) 0.003(1) -0.002(1)
O6 0.0128(13) 0.0212(14) 0.0155(13) 0.0038(11) 0.003(1) -0.0040(11)
O3 0.0121(12) 0.0125(12) 0.0131(12) -0.002(1) 0.001(1) -0.005(1)
O5 0.0146(12) 0.0144(12) 0.0128(12) -0.005(1) -0.001(1) -0.003(1)
O4 0.0120(12) 0.0184(13) 0.0137(12) -0.003(1) 0.003(1) -0.006(1)
O8 0.0192(14) 0.0167(13) 0.0197(14) -0.0087(11) 0.0015(11) -0.0064(11)
O11 0.0218(14) 0.0160(13) 0.0119(13) -0.002(1) 0.004(1) -0.0064(11)
O9 0.0184(14) 0.0127(13) 0.0169(13) -0.0044(11) 0.0008(11) -0.0044(11)
O10 0.0097(13) 0.0329(16) 0.0183(14) -0.0110(12) 0.001(1) -0.0065(12)
O7 0.0128(13) 0.0238(15) 0.0174(14) 0.0001(11) -0.001(1) -0.0102(11)
O13 0.0188(14) 0.0254(15) 0.0205(15) -0.0093(12) 0.0024(11) -0.0056(12)
O12 0.0225(15) 0.0205(15) 0.0206(15) -0.0039(12) 0.0026(12) -0.0058(12)
O14 0.0182(14) 0.0166(13) 0.0215(14) -0.0071(11) -0.0035(11) -0.0013(11)
N2 0.0130(14) 0.0129(14) 0.0109(14) -0.0024(11) 0.0002(11) -0.0037(12)
N1 0.0160(16) 0.0197(16) 0.0163(16) -0.0062(13) -0.0015(12) -0.0045(13)
C1 0.0124(17) 0.0177(18) 0.0123(17) -0.0023(14) -0.0005(13) -0.0020(14)
C3 0.0103(16) 0.0151(17) 0.0121(18) -0.0046(14) -0.0018(13) -0.0022(13)
C2 0.0148(17) 0.0200(18) 0.0103(17) -0.0047(14) -0.0008(13) -0.0055(14)

loop_
_atom_type_symbol
_atom_type_scat_dispersion_real
_atom_type_scat_dispersion_imag
_atom_type_scat_Cromer_Mann_a1
_atom_type_scat_Cromer_Mann_b1
_atom_type_scat_Cromer_Mann_a2
_atom_type_scat_Cromer_Mann_b2
_atom_type_scat_Cromer_Mann_a3
_atom_type_scat_Cromer_Mann_b3
_atom_type_scat_Cromer_Mann_a4
_atom_type_scat_Cromer_Mann_b4
_atom_type_scat_Cromer_Mann_c
_atom_type_scat_source
'U   ' -10.6730 9.6540 36.0228 0.5293 23.4128 3.3253 14.9491 16.0927 4.1880 100.6130 13.3966 International_Tables_Vol_IV_Table_2.2B
'S   ' 0.1246 0.1234 6.9053 1.4679 5.2034 22.2151 1.4379 0.2536 1.5863 56.1720 0.8669 International_Tables_Vol_IV_Table_2.2B
'O   ' 0.0106 0.0060 3.0485 13.2771 2.2868 5.7011 1.5463 0.3239 0.8670 32.9089 0.2508 International_Tables_Vol_IV_Table_2.2B
'N   ' 0.0061 0.0033 12.2126 0.0057 3.1322 9.8933 2.0125 28.9975 1.1663 0.5826 -11.5290 International_Tables_Vol_IV_Table_2.2B
'C   ' 0.0033 0.0016 2.3100 20.8439 1.0200 10.2075 1.5886 0.5687 0.8650 51.6512 0.2156 International_Tables_Vol_IV_Table_2.2B
'H   ' 0.0000 0.0000 0.4930 10.5109 0.3229 26.1257 0.1402 3.1424 0.0408 57.7997 0.0030 International_Tables_Vol_IV_Table_2.2B

loop_
_geom_angle_atom_site_label_1
_geom_angle_site_symmetry_1
_geom_angle_atom_site_label_2
_geom_angle_site_symmetry_2
_geom_angle_atom_site_label_3
_geom_angle_site_symmetry_3
_geom_angle
_geom_angle_publ_flag
O2 . U1 . O1 . 179.70(12) yes
O2 . U1 . O6 . 87.51(12) yes
O1 . U1 . O6 . 92.73(12) yes
O2 . U1 . O3 . 85.72(11) yes
O1 . U1 . O3 . 94.21(11) yes
O6 . U1 . O3 . 138.75(9) yes
O2 . U1 . O5 . 87.73(11) yes
O1 . U1 . O5 . 92.18(11) yes
O6 . U1 . O5 . 70.3(1) yes
O3 . U1 . O5 . 149.66(9) yes
O2 . U1 . O4 . 93.43(11) yes
O1 . U1 . O4 . 86.28(11) yes
O6 . U1 . O4 . 146.2(1) yes
O3 . U1 . O4 . 74.89(9) yes
O5 . U1 . O4 . 76.0(1) yes
O2 . U1 . O7 . 93.76(12) yes
O1 . U1 . O7 . 86.49(12) yes
O6 . U1 . O7 . 68.1(1) yes
O3 . U1 . O7 . 71.78(9) yes
O5 . U1 . O7 . 138.3(1) yes
O4 . U1 . O7 . 145.21(9) yes
O5 . S2 . O11 . 108.60(17) yes
O5 . S2 . O9 . 109.55(16) yes
O11 . S2 . O9 . 110.70(17) yes
O5 . S2 . O10 . 106.53(16) yes
O11 . S2 . O10 . 110.57(17) yes
O9 . S2 . O10 . 110.78(18) yes
O3 . S1 . O4 2_666 106.76(16) yes
O3 . S1 . O8 . 111.88(17) yes
O4 2_666 S1 . O8 . 111.93(17) yes
O3 . S1 . O7 2_566 109.22(16) yes
O4 2_666 S1 . O7 2_566 107.24(16) yes
O8 . S1 . O7 2_566 109.65(18) yes
U1 . O3 . S1 . 131.44(16) yes
U1 . O5 . S2 . 137.33(16) yes
U1 . O4 . S1 2_666 141.13(17) yes
U1 . O7 . S1 2_566 150.16(18) yes
C3 . N2 . C2 . 112.2(3) yes
N1 . C1 . C2 . 109.9(3) yes
N2 . C3 . C3 2_567 108.8(4) yes
N2 . C2 . C1 . 109.0(3) yes

loop_
_geom_bond_atom_site_label_1
_geom_bond_site_symmetry_1
_geom_bond_atom_site_label_2
_geom_bond_site_symmetry_2
_geom_bond_distance
_geom_bond_publ_flag
U1 . O2 . 1.770(3) yes
U1 . O1 . 1.766(3) yes
U1 . O6 . 2.440(3) yes
U1 . O3 . 2.418(3) yes
U1 . O5 . 2.343(3) yes
U1 . O4 . 2.374(3) yes
U1 . O7 . 2.391(3) yes
S2 . O5 . 1.513(3) yes
S2 . O11 . 1.471(3) yes
S2 . O9 . 1.466(3) yes
S2 . O10 . 1.477(3) yes
S1 . O3 . 1.482(3) yes
S1 . O4 2_666 1.483(3) yes
S1 . O8 . 1.446(3) yes
S1 . O7 2_566 1.481(3) yes
N2 . C3 . 1.498(5) yes
N2 . C2 . 1.492(5) yes
N1 . C1 . 1.493(5) yes
C1 . C2 . 1.524(5) yes
C3 . C3 2_567 1.520(7) yes
